data_2218659
loop_
_publ_author_name
'Wang, Jia-Rong'
'Yang, Ze-Hui'
'Liu, Chun-Hai'
'Li, Ling-Lan'

_publ_section_title
;
 Pyrazinediium bis(3-carboxy-4-hydroxybenzenesulfonate) dihydrate
;
_journal_coeditor_code CS2079
_journal_issue 7
_journal_name_full 'Acta Crystallographica Section E'
_journal_page_first o1289
_journal_paper_doi 10.1107/S1600536808017777
_journal_volume 64
_journal_year 2008
_chemical_formula_iupac 'C4 H6 N2 2+, 2C7 H5 O6 S -, 2H2 O'
_chemical_formula_moiety 'C4 H6 N2 2+, 2(C7 H5 O6 S -), 2(H2 O)'
_chemical_formula_sum 'C18 H20 N2 O14 S2'
_chemical_formula_weight 552.48
_chemical_name_systematic
;
Pyrazinediium bis(3-carboxy-4-hydroxybenzenesulfonate) dihydrate
;
_space_group_IT_number 2
_symmetry_cell_setting triclinic
_symmetry_space_group_name_Hall '-P 1'
_symmetry_space_group_name_H-M 'P -1'
_atom_sites_solution_hydrogens geom
_atom_sites_solution_primary direct
_atom_sites_solution_secondary difmap
_audit_creation_method SHELXL-97
_cell_angle_alpha 100.663(7)
_cell_angle_beta 97.761(9)
_cell_angle_gamma 107.735(9)
_cell_formula_units_Z 1
_cell_length_a 6.7887(5)
_cell_length_b 6.9256(6)
_cell_length_c 13.0349(10)
_cell_measurement_reflns_used 2269
_cell_measurement_temperature 298(2)
_cell_measurement_theta_max 25.24
_cell_measurement_theta_min 1.56
_cell_volume 561.52(9)
_computing_cell_refinement 'SMART (Bruker, 2001)'
_computing_data_collection 'SMART (Bruker, 2001)'
_computing_data_reduction 'SAINT-Plus (Bruker, 2001'
_computing_molecular_graphics 'PLATON (Spek, 2003)'
_computing_publication_material 'PLATON (Spek, 2003)'
_computing_structure_refinement 'SHELXL97 (Sheldrick, 2008)'
_computing_structure_solution 'SHELXS97 (Sheldrick, 2008)'
_diffrn_ambient_temperature 298(2)
_diffrn_measured_fraction_theta_full 0.983
_diffrn_measured_fraction_theta_max 0.983
_diffrn_measurement_device_type 'Bruker SMART APEX CCD area-detector'
_diffrn_measurement_method '0.3\% wide \w exposures'
_diffrn_radiation_monochromator graphite
_diffrn_radiation_source 'fine focus sealed Siemens Mo tube'
_diffrn_radiation_type 'Mo k\a'
_diffrn_radiation_wavelength 0.71073
_diffrn_reflns_av_R_equivalents 0.0638
_diffrn_reflns_av_sigmaI/netI 0.0548
_diffrn_reflns_limit_h_max 8
_diffrn_reflns_limit_h_min -8
_diffrn_reflns_limit_k_max 8
_diffrn_reflns_limit_k_min -5
_diffrn_reflns_limit_l_max 16
_diffrn_reflns_limit_l_min -16
_diffrn_reflns_number 5286
_diffrn_reflns_theta_full 27.00
_diffrn_reflns_theta_max 27.00
_diffrn_reflns_theta_min 1.62
_exptl_absorpt_coefficient_mu 0.317
_exptl_absorpt_correction_T_max 0.9751
_exptl_absorpt_correction_T_min 0.9294
_exptl_absorpt_correction_type multi-scan
_exptl_absorpt_process_details '(SADABS; Sheldrick, 1997)'
_exptl_crystal_colour colourless
_exptl_crystal_density_diffrn 1.634
_exptl_crystal_density_method 'not measured'
_exptl_crystal_description plate
_exptl_crystal_F_000 286
_exptl_crystal_size_max 0.20
_exptl_crystal_size_mid 0.10
_exptl_crystal_size_min 0.08
_refine_diff_density_max 0.320
_refine_diff_density_min -0.512
_refine_ls_extinction_method none
_refine_ls_goodness_of_fit_ref 1.077
_refine_ls_hydrogen_treatment mixed
_refine_ls_matrix_type full
_refine_ls_number_parameters 178
_refine_ls_number_reflns 2412
_refine_ls_number_restraints 0
_refine_ls_restrained_S_all 1.077
_refine_ls_R_factor_all 0.0575
_refine_ls_R_factor_gt 0.0453
_refine_ls_shift/su_max 0.001
_refine_ls_shift/su_mean 0.000
_refine_ls_structure_factor_coef Fsqd
_refine_ls_weighting_details 'calc w=1/[\s^2^(Fo^2^)+(0.0732P)^2^+0.0236P] where P=(Fo^2^+2Fc^2^)/3'
_refine_ls_weighting_scheme calc
_refine_ls_wR_factor_gt 0.1161
_refine_ls_wR_factor_ref 0.1305
_reflns_number_gt 1977
_reflns_number_total 2412
_reflns_threshold_expression I>2\s(I)
_cod_data_source_file cs2079.cif
_cod_data_source_block I
_cod_database_code 2218659
_cod_database_fobs_code 2218659

loop_
_symmetry_equiv_pos_as_xyz
'x, y, z'
'-x, -y, -z'

loop_
_atom_site_type_symbol
_atom_site_label
_atom_site_fract_x
_atom_site_fract_y
_atom_site_fract_z
_atom_site_U_iso_or_equiv
_atom_site_adp_type
_atom_site_calc_flag
_atom_site_refinement_flags
_atom_site_occupancy
C C1 0.4240(3) 0.7285(3) 0.48381(14) 0.0311(4) Uani d . 1
C C2 0.6433(3) 0.7939(3) 0.48820(17) 0.0361(5) Uani d . 1
C C3 0.7816(3) 0.8439(3) 0.58633(18) 0.0439(5) Uani d . 1
H H3 0.9265 0.8851 0.5895 0.053 Uiso calc R 1
C C4 0.7052(3) 0.8328(3) 0.67817(17) 0.0425(5) Uani d . 1
H H4 0.7985 0.8671 0.7432 0.051 Uiso calc R 1
C C5 0.4881(3) 0.7704(3) 0.67421(15) 0.0338(4) Uani d . 1
C C6 0.3486(3) 0.7183(3) 0.57800(14) 0.0323(4) Uani d . 1
H H6 0.2040 0.6762 0.5758 0.039 Uiso calc R 1
C C7 0.2761(3) 0.6708(3) 0.38006(15) 0.0362(5) Uani d . 1
C C8 0.9086(4) 0.6243(4) 0.96127(19) 0.0543(6) Uani d . 1
H H8 0.8459 0.7119 0.9346 0.065 Uiso calc R 1
C C9 0.8819(4) 0.3018(4) 0.99291(18) 0.0511(6) Uani d . 1
H H9 0.8012 0.1641 0.9884 0.061 Uiso calc R 1
N N1 0.7935(3) 0.4275(3) 0.95466(13) 0.0466(5) Uani d . 1
H H1B 0.658(4) 0.377(4) 0.928(2) 0.056 Uiso d . 1
O O1 0.0776(2) 0.6158(3) 0.38832(11) 0.0484(4) Uani d . 1
H H1A -0.005(5) 0.578(5) 0.331(2) 0.073 Uiso d . 1
O O2 0.3328(3) 0.6740(3) 0.29528(11) 0.0531(4) Uani d . 1
O O3 0.7255(3) 0.8128(3) 0.40112(14) 0.0523(4) Uani d . 1
H H3A 0.633(5) 0.788(5) 0.348(3) 0.078 Uiso d . 1
O O4 0.2517(3) 0.8910(3) 0.79365(12) 0.0535(4) Uani d . 1
O O5 0.2546(2) 0.5428(2) 0.78053(11) 0.0467(4) Uani d . 1
O O6 0.5615(3) 0.8329(3) 0.88036(11) 0.0522(4) Uani d . 1
O O7 0.3909(3) 0.2940(3) 0.88232(12) 0.0475(4) Uani d . 1
H H7A 0.346(5) 0.362(5) 0.844(2) 0.071 Uiso d . 1
H H7B 0.340(5) 0.169(5) 0.849(2) 0.071 Uiso d . 1
S S1 0.38501(8) 0.76139(8) 0.79128(3) 0.0378(2) Uani d . 1

loop_
_atom_site_aniso_label
_atom_site_aniso_U_11
_atom_site_aniso_U_22
_atom_site_aniso_U_33
_atom_site_aniso_U_12
_atom_site_aniso_U_13
_atom_site_aniso_U_23
C1 0.0308(9) 0.0259(10) 0.0391(9) 0.0108(8) 0.0074(8) 0.0115(8)
C2 0.0321(10) 0.0272(10) 0.0533(11) 0.0111(8) 0.0152(8) 0.0130(9)
C3 0.0247(10) 0.0414(12) 0.0655(13) 0.0105(9) 0.0075(9) 0.0150(10)
C4 0.0325(10) 0.0412(12) 0.0495(11) 0.0106(9) -0.0022(9) 0.0113(9)
C5 0.0319(10) 0.0293(10) 0.0391(9) 0.0103(8) 0.0030(8) 0.0090(8)
C6 0.0265(9) 0.0316(11) 0.0391(9) 0.0101(8) 0.0044(7) 0.0103(8)
C7 0.0369(11) 0.0349(11) 0.0396(10) 0.0125(9) 0.0085(8) 0.0145(8)
C8 0.0648(16) 0.0550(16) 0.0518(13) 0.0315(13) 0.0084(11) 0.0173(11)
C9 0.0617(15) 0.0454(14) 0.0481(12) 0.0214(12) 0.0105(11) 0.0113(10)
N1 0.0443(10) 0.0565(13) 0.0383(9) 0.0203(10) 0.0045(8) 0.0073(9)
O1 0.0322(8) 0.0695(12) 0.0376(7) 0.0083(8) 0.0005(6) 0.0184(7)
O2 0.0521(9) 0.0701(12) 0.0390(8) 0.0189(9) 0.0136(7) 0.0176(7)
O3 0.0404(9) 0.0604(11) 0.0606(10) 0.0151(8) 0.0235(7) 0.0190(8)
O4 0.0572(10) 0.0634(11) 0.0488(8) 0.0343(9) 0.0092(7) 0.0126(7)
O5 0.0447(9) 0.0477(10) 0.0400(7) 0.0053(7) 0.0014(6) 0.0148(7)
O6 0.0515(9) 0.0557(10) 0.0383(7) 0.0133(8) -0.0093(7) 0.0064(7)
O7 0.0571(10) 0.0444(10) 0.0467(8) 0.0238(8) 0.0082(7) 0.0152(7)
S1 0.0369(3) 0.0405(3) 0.0328(3) 0.0128(2) -0.0006(2) 0.0074(2)

loop_
_atom_type_symbol
_atom_type_description
_atom_type_scat_dispersion_real
_atom_type_scat_dispersion_imag
_atom_type_scat_source
C C 0.0033 0.0016 'International Tables Vol C Tables 4.2.6.8 and 6.1.1.4'
H H 0.0000 0.0000 'International Tables Vol C Tables 4.2.6.8 and 6.1.1.4'
N N 0.0061 0.0033 'International Tables Vol C Tables 4.2.6.8 and 6.1.1.4'
O O 0.0106 0.0060 'International Tables Vol C Tables 4.2.6.8 and 6.1.1.4'
S S 0.1246 0.1234 'International Tables Vol C Tables 4.2.6.8 and 6.1.1.4'

loop_
_geom_angle_atom_site_label_1
_geom_angle_atom_site_label_2
_geom_angle_atom_site_label_3
_geom_angle_site_symmetry_1
_geom_angle_site_symmetry_3
_geom_angle
_geom_angle_publ_flag
C6 C1 C2 . . 119.40(17) no
C6 C1 C7 . . 120.76(17) no
C2 C1 C7 . . 119.84(17) no
O3 C2 C3 . . 118.37(18) no
O3 C2 C1 . . 122.21(19) no
C3 C2 C1 . . 119.41(18) no
C4 C3 C2 . . 120.51(19) no
C4 C3 H3 . . 119.7 no
C2 C3 H3 . . 119.7 no
C3 C4 C5 . . 120.19(19) no
C3 C4 H4 . . 119.9 no
C5 C4 H4 . . 119.9 no
C6 C5 C4 . . 120.25(18) no
C6 C5 S1 . . 118.43(15) no
C4 C5 S1 . . 121.30(15) no
C5 C6 C1 . . 120.23(17) no
C5 C6 H6 . . 119.9 no
C1 C6 H6 . . 119.9 no
O2 C7 O1 . . 123.31(18) no
O2 C7 C1 . . 123.58(18) no
O1 C7 C1 . . 113.11(16) no
N1 C8 C9 . 2_767 120.2(2) no
N1 C8 H8 . . 119.9 no
C9 C8 H8 2_767 . 119.9 no
N1 C9 C8 . 2_767 119.6(2) no
N1 C9 H9 . . 120.2 no
C8 C9 H9 2_767 . 120.2 no
C8 N1 C9 . . 120.2(2) no
C8 N1 H1B . . 122.3(17) no
C9 N1 H1B . . 117.4(18) no
C7 O1 H1A . . 113(2) no
C2 O3 H3A . . 111(2) no
H7A O7 H7B . . 107(3) no
O6 S1 O4 . . 114.02(10) no
O6 S1 O5 . . 111.78(9) no
O4 S1 O5 . . 109.60(10) no
O6 S1 C5 . . 107.54(10) no
O4 S1 C5 . . 106.61(9) no
O5 S1 C5 . . 106.90(9) no

loop_
_geom_bond_atom_site_label_1
_geom_bond_atom_site_label_2
_geom_bond_site_symmetry_2
_geom_bond_distance
_geom_bond_publ_flag
C1 C6 . 1.398(3) no
C1 C2 . 1.408(3) no
C1 C7 . 1.478(2) no
C2 O3 . 1.341(3) no
C2 C3 . 1.397(3) no
C3 C4 . 1.373(3) no
C3 H3 . 0.9300 no
C4 C5 . 1.395(3) no
C4 H4 . 0.9300 no
C5 C6 . 1.380(2) no
C5 S1 . 1.766(2) no
C6 H6 . 0.9300 no
C7 O2 . 1.220(2) no
C7 O1 . 1.310(2) no
C8 N1 . 1.329(3) no
C8 C9 2_767 1.363(4) no
C8 H8 . 0.9300 no
C9 N1 . 1.329(3) no
C9 C8 2_767 1.363(4) no
C9 H9 . 0.9300 no
N1 H1B . 0.87(3) no
O1 H1A . 0.82(3) no
O3 H3A . 0.83(3) no
O4 S1 . 1.4556(17) no
O5 S1 . 1.4721(15) no
O6 S1 . 1.4421(14) no
O7 H7A . 0.83(3) no
O7 H7B . 0.83(3) no

loop_
_geom_hbond_atom_site_label_D
_geom_hbond_atom_site_label_H
_geom_hbond_atom_site_label_A
_geom_hbond_site_symmetry_A
_geom_hbond_distance_DH
_geom_hbond_distance_HA
_geom_hbond_distance_DA
_geom_hbond_angle_DHA
_geom_hbond_publ_flag
C8 H8 O6 . 0.93 2.40 3.273(3) 156 yes
C9 H9 O6 1_545 0.93 2.41 3.240(3) 149 yes
C6 H6 O1 2_566 0.93 2.49 3.249(2) 139 yes
N1 H1B O7 . 0.87(3) 1.71(3) 2.580(3) 176(3) yes
O7 H7A O5 . 0.83(3) 1.84(3) 2.659(2) 171(3) yes
O7 H7B O4 1_545 0.83(3) 1.81(3) 2.631(3) 172(3) yes
O3 H3A O2 . 0.83(3) 1.92(3) 2.625(2) 143(3) yes
O1 H1A O5 2_566 0.82(3) 1.92(3) 2.719(2) 163(3) yes

loop_
_geom_torsion_atom_site_label_1
_geom_torsion_atom_site_label_2
_geom_torsion_atom_site_label_3
_geom_torsion_atom_site_label_4
_geom_torsion_site_symmetry_1
_geom_torsion
_geom_torsion_publ_flag
C6 C1 C2 O3 . -177.99(18) no
C7 C1 C2 O3 . 2.2(3) no
C6 C1 C2 C3 . 1.1(3) no
C7 C1 C2 C3 . -178.71(18) no
O3 C2 C3 C4 . 178.12(19) no
C1 C2 C3 C4 . -1.0(3) no
C2 C3 C4 C5 . 0.3(3) no
C3 C4 C5 C6 . 0.3(3) no
C3 C4 C5 S1 . -178.24(16) no
C4 C5 C6 C1 . -0.2(3) no
S1 C5 C6 C1 . 178.39(14) no
C2 C1 C6 C5 . -0.5(3) no
C7 C1 C6 C5 . 179.32(17) no
C6 C1 C7 O2 . -179.0(2) no
C2 C1 C7 O2 . 0.8(3) no
C6 C1 C7 O1 . 1.0(3) no
C2 C1 C7 O1 . -179.17(18) no
C9 C8 N1 C9 2_767 0.2(4) no
C8 C9 N1 C8 2_767 -0.2(4) no
C6 C5 S1 O6 . -176.94(15) no
C4 C5 S1 O6 . 1.7(2) no
C6 C5 S1 O4 . -54.28(18) no
C4 C5 S1 O4 . 124.33(19) no
C6 C5 S1 O5 . 62.88(17) no
C4 C5 S1 O5 . -118.51(18) no
